data_7239499
loop_
_publ_author_name
'Efthymiou, Constantinos G.'
'Kyprianidou, Eleni J.'
'Milios, Constantinos J.'
'Manos, Manolis J.'
'Tasiopoulos, Anastasios J.'

_publ_section_title
;
 Flexible lanthanide MOFs as highly selective and reusable liquid MeOH
 sorbents
;
_journal_issue 16
_journal_name_full 'Journal of Materials Chemistry A'
_journal_page_first 5061
_journal_paper_doi 10.1039/c3ta00115f
_journal_volume 1
_journal_year 2013
_chemical_formula_moiety 'C82 H68 Gd4 N10 O31, 4(O0.25)'
_chemical_formula_sum 'C82 H68 Gd4 N10 O32'
_chemical_formula_weight 2334.46
_space_group_IT_number 15
_space_group_name_Hall '-C 2yc'
_space_group_name_H-M_alt 'C 1 2/c 1'
_symmetry_cell_setting monoclinic
_symmetry_space_group_name_H-M 'C 1 2/c 1'
_atom_sites_solution_hydrogens geom
_atom_sites_solution_primary direct
_atom_sites_solution_secondary difmap
_audit_creation_method SHELXL-97
_cell_angle_alpha 90.00
_cell_angle_beta 99.760(7)
_cell_angle_gamma 90.00
_cell_formula_units_Z 2
_cell_length_a 28.747(2)
_cell_length_b 14.4478(10)
_cell_length_c 13.3233(8)
_cell_measurement_reflns_used 4416
_cell_measurement_temperature 100(2)
_cell_measurement_theta_max 70.8664
_cell_measurement_theta_min 3.1170
_cell_volume 5453.5(6)
_computing_cell_refinement 'CrysAlis RED'
_computing_data_collection 'CrysAlis CCD'
_computing_data_reduction 'CrysAlis RED'
_computing_molecular_graphics
;
DIAMOND (Brandenburg, 2006)
MERCURY (Bruno et al. 2002)
;
_computing_publication_material 'WINGX (Farrugia, 1999)'
_computing_structure_refinement 'SHELXL-97 (Sheldrick, 1997)'
_computing_structure_solution 'SHELXL-97 (Sheldrick, 1997)'
_diffrn_ambient_temperature 100(2)
_diffrn_detector_area_resol_mean 10.4223
_diffrn_measured_fraction_theta_full 0.998
_diffrn_measured_fraction_theta_max 0.999
_diffrn_measurement_device_type 'SuperNova, Dual, Cu at zero, Atlas'
_diffrn_measurement_method '\w scans'
_diffrn_radiation_monochromator mirror
_diffrn_radiation_source 'SuperNova (Cu) X-ray Source'
_diffrn_radiation_type CuK\a
_diffrn_radiation_wavelength 1.54184
_diffrn_reflns_av_R_equivalents 0.0554
_diffrn_reflns_av_sigmaI/netI 0.0683
_diffrn_reflns_limit_h_max 33
_diffrn_reflns_limit_h_min -34
_diffrn_reflns_limit_k_max 17
_diffrn_reflns_limit_k_min -9
_diffrn_reflns_limit_l_max 15
_diffrn_reflns_limit_l_min -15
_diffrn_reflns_number 9376
_diffrn_reflns_theta_full 67.00
_diffrn_reflns_theta_max 67.00
_diffrn_reflns_theta_min 3.12
_exptl_absorpt_coefficient_mu 16.095
_exptl_absorpt_correction_T_max 1.00000
_exptl_absorpt_correction_T_min 0.33348
_exptl_absorpt_correction_type multi-scan
_exptl_absorpt_process_details 'Empirical absorption correction (CrysAlis RED, Oxford Diffraction)'
_exptl_crystal_colour colorless
_exptl_crystal_density_diffrn 1.422
_exptl_crystal_density_method 'not measured'
_exptl_crystal_description plate
_exptl_crystal_F_000 2284
_exptl_crystal_size_max 0.06
_exptl_crystal_size_mid 0.05
_exptl_crystal_size_min 0.02
_refine_diff_density_max 2.004
_refine_diff_density_min -1.671
_refine_diff_density_rms 0.181
_refine_ls_extinction_method none
_refine_ls_goodness_of_fit_ref 1.066
_refine_ls_hydrogen_treatment mixed
_refine_ls_matrix_type full
_refine_ls_number_parameters 329
_refine_ls_number_reflns 4854
_refine_ls_number_restraints 106
_refine_ls_restrained_S_all 1.065
_refine_ls_R_factor_all 0.0877
_refine_ls_R_factor_gt 0.0750
_refine_ls_shift/su_max 0.000
_refine_ls_shift/su_mean 0.000
_refine_ls_structure_factor_coef Fsqd
_refine_ls_weighting_details 'calc w=1/[\s^2^(Fo^2^)+(0.1443P)^2^+15.0849P] where P=(Fo^2^+2Fc^2^)/3'
_refine_ls_weighting_scheme calc
_refine_ls_wR_factor_gt 0.2065
_refine_ls_wR_factor_ref 0.2199
_reflns_number_gt 3806
_reflns_number_total 4854
_reflns_threshold_expression >2sigma(I)
_cod_data_source_file c3ta00115f.txt
_cod_data_source_block UCY-9
_cod_depositor_comments
;
The following automatic conversions were performed:

data item '_symmetry_cell_setting' value 'Monoclinic' was changed to
'monoclinic' in accordance with the
/home/saulius/struct/COD-crude-data/automatic-downloads/DataCite-retrospective/RSC/depositions/lib/dictionaries/cif_core.dic
dictionary named 'cif_core.dic' version 2.4.2 last updated on
2011-04-26.

Automatic conversion script
Id: cif_fix_values 6909 2019-04-08 15:41:33Z antanas 
;
_cod_original_sg_symbol_H-M 'C 2/c'
_cod_database_code 7239499

loop_
_symmetry_equiv_pos_as_xyz
'x, y, z'
'-x, y, -z+1/2'
'x+1/2, y+1/2, z'
'-x+1/2, y+1/2, -z+1/2'
'-x, -y, -z'
'x, -y, z-1/2'
'-x+1/2, -y+1/2, -z'
'x+1/2, -y+1/2, z-1/2'

loop_
_atom_site_label
_atom_site_type_symbol
_atom_site_fract_x
_atom_site_fract_y
_atom_site_fract_z
_atom_site_U_iso_or_equiv
_atom_site_adp_type
_atom_site_occupancy
_atom_site_symmetry_multiplicity
_atom_site_calc_flag
_atom_site_refinement_flags
Gd1 Gd 0.182860(15) 0.71325(3) 0.45891(4) 0.0314(2) Uani 1 1 d .
O1 O 0.1091(3) 0.6832(6) 0.5150(8) 0.063(2) Uani 1 1 d .
O2 O 0.1225(3) 0.8316(5) 0.4971(7) 0.060(2) Uani 1 1 d .
O3 O 0.2061(2) 0.5716(4) 0.5532(5) 0.0433(15) Uani 1 1 d .
O4 O 0.2312(2) 0.8459(4) 0.4589(5) 0.0406(15) Uani 1 1 d .
O5 O 0.2014(2) 0.7601(5) 0.6298(5) 0.0389(14) Uani 1 1 d .
O6 O 0.2279(2) 0.6698(5) 0.3310(5) 0.0462(17) Uani 1 1 d .
O7 O 0.1430(4) 0.5894(8) 0.3601(8) 0.057(2) Uani 0.75 1 d PDU
O7A O 0.1494(14) 0.537(3) 0.359(3) 0.071(4) Uani 0.25 1 d PU
O8 O 0.1400(5) 0.7797(12) 0.3066(14) 0.066(3) Uani 0.75 1 d PDU
O8A O 0.153(2) 0.788(4) 0.302(5) 0.074(5) Uani 0.25 1 d PU
N1 N -0.0983(3) 0.9190(6) 0.6476(7) 0.050(2) Uani 1 1 d .
N2 N 0.1187(5) 0.5138(10) 0.1938(11) 0.071(3) Uani 0.75 1 d PDU
N3 N 0.1205(7) 0.8789(13) 0.1748(14) 0.095(4) Uani 0.75 1 d PDU
C1 C 0.0972(3) 0.7667(8) 0.5217(8) 0.045(2) Uani 1 1 d .
C2 C 0.0521(4) 0.7880(7) 0.5563(9) 0.047(2) Uani 1 1 d .
C3 C 0.0226(5) 0.7146(9) 0.5771(14) 0.077(5) Uani 1 1 d .
H3 H 0.0317 0.6535 0.5701 0.092 Uiso 1 1 calc R
C4 C -0.0203(5) 0.7345(11) 0.6082(16) 0.097(6) Uani 1 1 d .
H4 H -0.0397 0.6862 0.6221 0.116 Uiso 1 1 calc R
C5 C -0.0342(4) 0.8221(9) 0.6183(10) 0.059(3) Uani 1 1 d .
C6 C -0.0053(4) 0.8952(9) 0.5977(9) 0.060(3) Uani 1 1 d .
H6 H -0.0145 0.9561 0.6058 0.072 Uiso 1 1 calc R
C7 C 0.0368(4) 0.8766(8) 0.5652(10) 0.057(3) Uani 1 1 d .
H7 H 0.0552 0.9255 0.5491 0.069 Uiso 1 1 calc R
C8 C -0.0812(4) 0.8387(10) 0.6470(9) 0.060(3) Uani 1 1 d D
H16 H -0.098(4) 0.788(6) 0.670(11) 0.072 Uiso 1 1 d D
C9 C 0.2503(3) 0.5819(6) 0.5731(7) 0.0335(18) Uani 1 1 d .
C10 C 0.2803(3) 0.5081(6) 0.6276(7) 0.0368(19) Uani 1 1 d .
C11 C 0.3273(3) 0.4983(6) 0.6153(8) 0.040(2) Uani 1 1 d .
H11 H 0.3404 0.5394 0.5743 0.048 Uiso 1 1 calc R
C12 C 0.3546(3) 0.4257(7) 0.6655(8) 0.042(2) Uani 1 1 d .
C13 C 0.3364(3) 0.3698(6) 0.7341(7) 0.038(2) Uani 1 1 d .
H13 H 0.3555 0.3253 0.7712 0.046 Uiso 1 1 calc R
C14 C 0.2894(3) 0.3800(6) 0.7476(7) 0.0353(19) Uani 1 1 d .
C15 C 0.2610(3) 0.4473(6) 0.6923(7) 0.037(2) Uani 1 1 d .
H15 H 0.2293 0.4520 0.6983 0.044 Uiso 1 1 calc R
C16 C 0.2297(4) 0.8194(7) 0.6804(8) 0.043(2) Uani 1 1 d .
C17 C 0.1338(7) 0.5865(13) 0.2606(14) 0.075(3) Uani 0.75 1 d PDU
C18 C 0.1210(9) 0.4262(15) 0.2502(18) 0.100(5) Uani 0.75 1 d PDU
H18A H 0.1106 0.3765 0.2039 0.150 Uiso 0.75 1 calc PR
H18B H 0.1010 0.4297 0.3009 0.150 Uiso 0.75 1 calc PR
H18C H 0.1530 0.4150 0.2826 0.150 Uiso 0.75 1 calc PR
C19 C 0.1017(8) 0.5248(15) 0.0886(14) 0.084(4) Uani 0.75 1 d PDU
H19A H 0.0928 0.4655 0.0587 0.126 Uiso 0.75 1 calc PR
H19B H 0.1259 0.5515 0.0564 0.126 Uiso 0.75 1 calc PR
H19C H 0.0746 0.5649 0.0792 0.126 Uiso 0.75 1 calc PR
C20 C 0.1525(8) 0.8206(17) 0.2427(18) 0.088(4) Uani 0.75 1 d PDU
C21 C 0.0745(8) 0.8904(17) 0.1961(18) 0.100(5) Uani 0.75 1 d PDU
H21A H 0.0696 0.8483 0.2490 0.150 Uiso 0.75 1 calc PR
H21B H 0.0520 0.8779 0.1358 0.150 Uiso 0.75 1 calc PR
H21C H 0.0707 0.9528 0.2179 0.150 Uiso 0.75 1 calc PR
C22 C 0.1413(9) 0.9243(17) 0.1064(18) 0.102(5) Uani 0.75 1 d PDU
H22A H 0.1729 0.9015 0.1092 0.153 Uiso 0.75 1 calc PR
H22B H 0.1423 0.9892 0.1218 0.153 Uiso 0.75 1 calc PR
H22C H 0.1236 0.9145 0.0394 0.153 Uiso 0.75 1 calc PR

loop_
_atom_site_aniso_label
_atom_site_aniso_U_11
_atom_site_aniso_U_22
_atom_site_aniso_U_33
_atom_site_aniso_U_23
_atom_site_aniso_U_13
_atom_site_aniso_U_12
Gd1 0.0203(3) 0.0343(3) 0.0423(3) 0.0000(2) 0.0128(2) 0.00120(17)
O1 0.034(4) 0.051(4) 0.107(7) -0.014(5) 0.025(4) 0.002(3)
O2 0.049(4) 0.053(5) 0.086(6) 0.017(4) 0.033(4) 0.016(3)
O3 0.026(3) 0.040(4) 0.068(4) 0.001(3) 0.022(3) -0.001(3)
O4 0.034(3) 0.036(3) 0.060(4) -0.002(3) 0.032(3) 0.007(3)
O5 0.029(3) 0.046(4) 0.046(4) -0.010(3) 0.019(3) -0.006(3)
O6 0.025(3) 0.059(4) 0.060(4) -0.026(3) 0.022(3) -0.008(3)
O7 0.046(4) 0.059(4) 0.065(3) -0.005(4) 0.009(3) -0.016(4)
O7A 0.070(7) 0.069(5) 0.073(5) -0.002(4) 0.013(5) 0.002(5)
O8 0.065(5) 0.068(5) 0.061(4) -0.006(3) 0.005(4) 0.009(4)
O8A 0.074(6) 0.073(7) 0.076(6) -0.003(5) 0.011(5) -0.001(5)
N1 0.033(4) 0.062(6) 0.058(5) 0.009(4) 0.018(4) 0.013(4)
N2 0.069(5) 0.073(4) 0.072(4) -0.009(3) 0.014(4) 0.002(4)
N3 0.100(5) 0.090(6) 0.093(5) 0.009(4) 0.011(4) 0.004(4)
C1 0.029(5) 0.062(6) 0.049(5) -0.006(5) 0.025(4) -0.010(4)
C2 0.032(5) 0.054(7) 0.056(6) 0.013(5) 0.014(4) 0.006(4)
C3 0.048(7) 0.065(9) 0.126(13) 0.021(7) 0.043(8) 0.006(5)
C4 0.059(9) 0.071(9) 0.174(18) 0.039(10) 0.059(10) 0.005(7)
C5 0.049(6) 0.065(7) 0.068(7) 0.018(6) 0.023(5) 0.011(5)
C6 0.054(6) 0.060(7) 0.074(8) 0.017(6) 0.031(6) 0.007(5)
C7 0.037(5) 0.059(7) 0.079(8) -0.001(6) 0.018(5) 0.001(5)
C8 0.047(6) 0.079(9) 0.059(7) 0.017(6) 0.021(5) 0.006(6)
C9 0.028(4) 0.030(4) 0.046(5) 0.000(4) 0.017(3) 0.003(3)
C10 0.029(4) 0.034(5) 0.049(5) -0.002(4) 0.013(4) -0.002(3)
C11 0.033(4) 0.034(5) 0.060(6) 0.010(4) 0.025(4) 0.006(4)
C12 0.025(4) 0.053(6) 0.052(5) 0.009(5) 0.017(4) 0.004(4)
C13 0.033(4) 0.042(5) 0.044(5) 0.013(4) 0.018(4) 0.002(4)
C14 0.029(4) 0.043(5) 0.036(4) 0.001(4) 0.011(3) 0.000(3)
C15 0.028(4) 0.040(5) 0.048(5) -0.003(4) 0.019(4) 0.002(4)
C16 0.043(5) 0.039(5) 0.053(6) -0.009(4) 0.023(4) -0.004(4)
C17 0.075(6) 0.080(5) 0.070(3) -0.004(3) 0.013(4) 0.002(4)
C18 0.108(7) 0.091(5) 0.101(6) 0.010(4) 0.019(5) -0.004(5)
C19 0.086(6) 0.085(6) 0.080(4) -0.005(4) 0.011(4) -0.002(5)
C20 0.090(5) 0.090(6) 0.083(5) 0.002(4) 0.014(4) -0.005(4)
C21 0.100(5) 0.100(7) 0.099(7) 0.000(5) 0.013(4) 0.000(4)
C22 0.107(6) 0.101(7) 0.098(6) 0.008(4) 0.016(4) 0.002(5)

loop_
_atom_type_symbol
_atom_type_description
_atom_type_scat_dispersion_real
_atom_type_scat_dispersion_imag
_atom_type_scat_source
C C 0.0181 0.0091 'International Tables Vol C Tables 4.2.6.8 and 6.1.1.4'
H H 0.0000 0.0000 'International Tables Vol C Tables 4.2.6.8 and 6.1.1.4'
N N 0.0311 0.0180 'International Tables Vol C Tables 4.2.6.8 and 6.1.1.4'
O O 0.0492 0.0322 'International Tables Vol C Tables 4.2.6.8 and 6.1.1.4'
Gd Gd -8.8380 11.9157 'International Tables Vol C Tables 4.2.6.8 and 6.1.1.4'

loop_
_geom_angle_atom_site_label_1
_geom_angle_atom_site_label_2
_geom_angle_atom_site_label_3
_geom_angle
_geom_angle_site_symmetry_1
_geom_angle_site_symmetry_3
O5 Gd1 O4 74.3(2) . .
O5 Gd1 O8A 135.3(16) . .
O4 Gd1 O8A 75.8(14) . .
O5 Gd1 O8 135.0(5) . .
O4 Gd1 O8 83.8(4) . .
O8A Gd1 O8 10.0(15) . .
O5 Gd1 O6 134.8(2) . .
O4 Gd1 O6 79.9(2) . .
O8A Gd1 O6 69.4(16) . .
O8 Gd1 O6 76.4(4) . .
O5 Gd1 O7 139.2(3) . .
O4 Gd1 O7 146.2(3) . .
O8A Gd1 O7 77.8(15) . .
O8 Gd1 O7 72.8(5) . .
O6 Gd1 O7 71.3(3) . .
O5 Gd1 O1 79.5(3) . .
O4 Gd1 O1 134.0(2) . .
O8A Gd1 O1 98.8(14) . .
O8 Gd1 O1 88.9(4) . .
O6 Gd1 O1 141.9(3) . .
O7 Gd1 O1 70.8(3) . .
O5 Gd1 O3 75.2(2) . .
O4 Gd1 O3 124.8(2) . .
O8A Gd1 O3 149.3(15) . .
O8 Gd1 O3 146.4(4) . .
O6 Gd1 O3 90.7(2) . .
O7 Gd1 O3 73.7(3) . .
O1 Gd1 O3 82.4(2) . .
O5 Gd1 O2 70.3(3) . .
O4 Gd1 O2 82.9(2) . .
O8A Gd1 O2 73.6(16) . .
O8 Gd1 O2 68.2(5) . .
O6 Gd1 O2 142.0(3) . .
O7 Gd1 O2 109.4(3) . .
O1 Gd1 O2 52.6(3) . .
O3 Gd1 O2 126.7(2) . .
O5 Gd1 O4 69.7(2) . 7_566
O4 Gd1 O4 75.9(2) . 7_566
O8A Gd1 O4 132.3(15) . 7_566
O8 Gd1 O4 141.8(4) . 7_566
O6 Gd1 O4 68.4(2) . 7_566
O7 Gd1 O4 108.0(3) . 7_566
O1 Gd1 O4 128.3(3) . 7_566
O3 Gd1 O4 50.60(19) . 7_566
O2 Gd1 O4 138.4(3) . 7_566
O5 Gd1 C1 72.6(3) . .
O4 Gd1 C1 108.5(3) . .
O8A Gd1 C1 86.4(15) . .
O8 Gd1 C1 78.0(4) . .
O6 Gd1 C1 152.0(3) . .
O7 Gd1 C1 90.4(3) . .
O1 Gd1 C1 26.2(3) . .
O3 Gd1 C1 104.6(3) . .
O2 Gd1 C1 26.4(3) . .
O4 Gd1 C1 139.1(3) 7_566 .
O5 Gd1 C9 70.3(2) . .
O4 Gd1 C9 100.8(2) . .
O8A Gd1 C9 148.4(16) . .
O8 Gd1 C9 153.8(4) . .
O6 Gd1 C9 79.1(2) . .
O7 Gd1 C9 90.8(3) . .
O1 Gd1 C9 105.1(3) . .
O3 Gd1 C9 24.9(2) . .
O2 Gd1 C9 137.7(3) . .
O4 Gd1 C9 25.7(2) 7_566 .
C1 Gd1 C9 123.4(3) . .
C1 O1 Gd1 96.5(6) . .
C1 O2 Gd1 89.7(6) . .
C9 O3 Gd1 100.8(5) . .
C9 O4 Gd1 159.9(6) 7_566 .
C9 O4 Gd1 89.3(5) 7_566 7_566
Gd1 O4 Gd1 104.1(2) . 7_566
C16 O5 Gd1 135.8(6) . .
C16 O6 Gd1 134.7(6) 7_566 .
O7A O7 C17 87(3) . .
O7A O7 Gd1 130(3) . .
C17 O7 Gd1 125.2(11) . .
O7 O7A C17 61(3) . .
C20 O8 Gd1 131.1(16) . .
C20 O8A Gd1 161(5) . .
C8 N1 C12 116.8(10) . 3_455
C17 N2 C19 124.4(16) . .
C17 N2 C18 109.9(16) . .
C19 N2 C18 125.7(17) . .
C22 N3 C21 128(2) . .
C22 N3 C20 114(2) . .
C21 N3 C20 117.5(19) . .
O1 C1 O2 121.2(9) . .
O1 C1 C2 118.8(9) . .
O2 C1 C2 120.0(10) . .
O1 C1 Gd1 57.3(5) . .
O2 C1 Gd1 63.9(5) . .
C2 C1 Gd1 176.1(8) . .
C7 C2 C3 118.2(10) . .
C7 C2 C1 122.3(10) . .
C3 C2 C1 119.4(10) . .
C4 C3 C2 119.6(12) . .
C4 C3 H3 120.2 . .
C2 C3 H3 120.2 . .
C5 C4 C3 121.1(13) . .
C5 C4 H4 119.5 . .
C3 C4 H4 119.5 . .
C4 C5 C6 119.9(11) . .
C4 C5 C8 118.5(12) . .
C6 C5 C8 121.6(12) . .
C7 C6 C5 119.7(12) . .
C7 C6 H6 120.2 . .
C5 C6 H6 120.2 . .
C2 C7 C6 121.6(11) . .
C2 C7 H7 119.2 . .
C6 C7 H7 119.2 . .
N1 C8 C5 121.6(11) . .
N1 C8 H16 119(8) . .
C5 C8 H16 119(8) . .
O3 C9 O4 119.3(8) . 7_566
O3 C9 C10 119.9(8) . .
O4 C9 C10 120.7(7) 7_566 .
O3 C9 Gd1 54.3(5) . .
O4 C9 Gd1 65.0(5) 7_566 .
C10 C9 Gd1 173.8(6) . .
C11 C10 C15 119.8(8) . .
C11 C10 C9 120.6(8) . .
C15 C10 C9 119.5(8) . .
C10 C11 C12 119.6(8) . .
C10 C11 H11 120.2 . .
C12 C11 H11 120.2 . .
C13 C12 C11 120.2(8) . .
C13 C12 N1 123.3(9) . 3_545
C11 C12 N1 116.3(8) . 3_545
C12 C13 C14 120.1(8) . .
C12 C13 H13 119.9 . .
C14 C13 H13 119.9 . .
C15 C14 C13 119.8(8) . .
C15 C14 C16 120.6(8) . 4_546
C13 C14 C16 119.6(8) . 4_546
C14 C15 C10 120.1(8) . .
C14 C15 H15 119.9 . .
C10 C15 H15 119.9 . .
O6 C16 O5 123.7(9) 7_566 .
O6 C16 C14 118.6(9) 7_566 4_556
O5 C16 C14 117.7(8) . 4_556
O7 C17 N2 131.0(18) . .
O7 C17 O7A 31.6(15) . .
N2 C17 O7A 102(2) . .
N2 C18 H18A 109.5 . .
N2 C18 H18B 109.5 . .
H18A C18 H18B 109.5 . .
N2 C18 H18C 109.5 . .
H18A C18 H18C 109.5 . .
H18B C18 H18C 109.5 . .
N2 C19 H19A 109.5 . .
N2 C19 H19B 109.5 . .
H19A C19 H19B 109.5 . .
N2 C19 H19C 109.5 . .
H19A C19 H19C 109.5 . .
H19B C19 H19C 109.5 . .
O8A C20 O8 20(4) . .
O8A C20 N3 140(5) . .
O8 C20 N3 121(2) . .
N3 C21 H21A 109.5 . .
N3 C21 H21B 109.5 . .
H21A C21 H21B 109.5 . .
N3 C21 H21C 109.5 . .
H21A C21 H21C 109.5 . .
H21B C21 H21C 109.5 . .
N3 C22 H22A 109.5 . .
N3 C22 H22B 109.5 . .
H22A C22 H22B 109.5 . .
N3 C22 H22C 109.5 . .
H22A C22 H22C 109.5 . .
H22B C22 H22C 109.5 . .

loop_
_geom_bond_atom_site_label_1
_geom_bond_atom_site_label_2
_geom_bond_distance
_geom_bond_site_symmetry_2
Gd1 O5 2.348(6) .
Gd1 O4 2.367(6) .
Gd1 O8A 2.38(7) .
Gd1 O8 2.389(17) .
Gd1 O6 2.392(6) .
Gd1 O7 2.395(11) .
Gd1 O1 2.404(7) .
Gd1 O3 2.435(7) .
Gd1 O2 2.548(7) .
Gd1 O4 2.669(6) 7_566
Gd1 C1 2.838(9) .
Gd1 C9 2.945(9) .
O1 C1 1.261(14) .
O2 C1 1.263(13) .
O3 C9 1.263(10) .
O4 C9 1.277(10) 7_566
O4 Gd1 2.669(6) 7_566
O5 C16 1.290(12) .
O6 C16 1.263(11) 7_566
O7 O7A 0.78(4) .
O7 C17 1.308(19) .
O7A C17 1.49(4) .
O8 C20 1.14(3) .
O8A C20 0.92(6) .
N1 C8 1.262(15) .
N1 C12 1.415(11) 3_455
N2 C17 1.40(2) .
N2 C19 1.41(2) .
N2 C18 1.47(2) .
N3 C22 1.34(2) .
N3 C21 1.41(3) .
N3 C20 1.45(3) .
C1 C2 1.481(14) .
C2 C7 1.365(15) .
C2 C3 1.415(16) .
C3 C4 1.397(19) .
C3 H3 0.9300 .
C4 C5 1.34(2) .
C4 H4 0.9300 .
C5 C6 1.399(17) .
C5 C8 1.485(15) .
C6 C7 1.380(15) .
C6 H6 0.9300 .
C7 H7 0.9300 .
C8 H16 0.95(2) .
C9 O4 1.277(10) 7_566
C9 C10 1.481(12) .
C10 C11 1.395(12) .
C10 C15 1.409(13) .
C11 C12 1.410(13) .
C11 H11 0.9300 .
C12 C13 1.387(12) .
C12 N1 1.415(11) 3_545
C13 C14 1.402(12) .
C13 H13 0.9300 .
C14 C15 1.396(13) .
C14 C16 1.472(12) 4_546
C15 H15 0.9300 .
C16 O6 1.264(11) 7_566
C16 C14 1.472(12) 4_556
C18 H18A 0.9600 .
C18 H18B 0.9600 .
C18 H18C 0.9600 .
C19 H19A 0.9600 .
C19 H19B 0.9600 .
C19 H19C 0.9600 .
C21 H21A 0.9600 .
C21 H21B 0.9600 .
C21 H21C 0.9600 .
C22 H22A 0.9600 .
C22 H22B 0.9600 .
C22 H22C 0.9600 .

loop_
_platon_squeeze_void_nr
_platon_squeeze_void_average_x
_platon_squeeze_void_average_y
_platon_squeeze_void_average_z
_platon_squeeze_void_volume
_platon_squeeze_void_count_electrons
_platon_squeeze_void_content
1 0.000 0.500 -0.001 301 80 ' '
2 0.251 0.750 -0.001 192 52 ' '
3 0.500 0.001 -0.001 300 80 ' '
4 0.750 0.250 0.000 190 51 ' '
5 0.250 0.250 0.500 190 51 ' '
6 0.750 0.750 0.500 190 51 ' '
